data_7709945
loop_
_publ_author_name
'Upadhyay, Aditya'
'Meena, Harshita'
'Jha, Raushan Kumar'
'Kanika, Kanika'
'Kumar, Sangit'

_publ_section_title
;
 Isolation of Monomeric Copper(II) Phenolate Selenoether Complexes using
 Chelating ortho-Bisphenylselenide-phenolate Ligands and Their
 Electrocatalytic Hydrogen Gas Evolution Activity
;
_journal_name_full 'Dalton Transactions'
_journal_paper_doi 10.1039/D2DT00678B
_journal_year 2022
_chemical_formula_moiety 'C50 H38 Cu N2 O2 Se4'
_chemical_formula_sum 'C50 H38 Cu N2 O2 Se4'
_chemical_formula_weight 1078.254
_chemical_name_systematic 'Copper(II) Selenolate'
_space_group_crystal_system triclinic
_space_group_IT_number 2
_space_group_name_Hall '-P 1'
_space_group_name_H-M_alt 'P -1'
_symmetry_Int_Tables_number 2
_audit_creation_date 2021-09-23
_audit_creation_method
;
Olex2 1.3
(compiled 2020.11.12 svn.r5f609507 for OlexSys, GUI svn.r6272)
;
_audit_update_record
;
2021-09-28 deposited with the CCDC.	2022-04-07 downloaded from the CCDC.
;
_cell_angle_alpha 85.016(4)
_cell_angle_beta 89.942(4)
_cell_angle_gamma 87.871(4)
_cell_formula_units_Z 2
_cell_length_a 12.6205(12)
_cell_length_b 12.9154(13)
_cell_length_c 13.3929(13)
_cell_measurement_reflns_used 2392
_cell_measurement_temperature 293(2)
_cell_measurement_theta_max 27.28
_cell_measurement_theta_min 2.64
_cell_volume 2173.3(4)
_computing_cell_refinement 'Bruker SAINT'
_computing_data_collection 'Bruker APEX2'
_computing_data_reduction 'Bruker SAINT'
_computing_molecular_graphics 'Olex2 1.3 (Dolomanov et al., 2009)'
_computing_publication_material 'Olex2 1.3 (Dolomanov et al., 2009)'
_computing_structure_refinement 'olex2.refine 1.3 (Bourhis et al., 2015)'
_computing_structure_solution 'SHELXS-97 (Sheldrick 2008)'
_diffrn_ambient_temperature 293.15
_diffrn_measured_fraction_theta_full 0.9912
_diffrn_measured_fraction_theta_max 0.9912
_diffrn_measurement_device_type 'Bruker APEX-II CCD'
_diffrn_measurement_method "'\f and \w scans"
_diffrn_radiation_type 'Mo K\a'
_diffrn_radiation_wavelength 0.71073
_diffrn_reflns_av_R_equivalents 0.0866
_diffrn_reflns_av_unetI/netI 0.0422
_diffrn_reflns_Laue_measured_fraction_full 0.9912
_diffrn_reflns_Laue_measured_fraction_max 0.9912
_diffrn_reflns_limit_h_max 16
_diffrn_reflns_limit_h_min -16
_diffrn_reflns_limit_k_max 16
_diffrn_reflns_limit_k_min -16
_diffrn_reflns_limit_l_max 17
_diffrn_reflns_limit_l_min -17
_diffrn_reflns_number 105875
_diffrn_reflns_point_group_measured_fraction_full 0.9912
_diffrn_reflns_point_group_measured_fraction_max 0.9912
_diffrn_reflns_theta_full 25.2417
_diffrn_reflns_theta_max 27.89
_diffrn_reflns_theta_min 2.62
_exptl_absorpt_coefficient_mu 3.895
_exptl_absorpt_correction_T_max 0.7460
_exptl_absorpt_correction_T_min 0.5370
_exptl_absorpt_correction_type multi-scan
_exptl_crystal_colour 'clear brownish brown'
_exptl_crystal_colour_lustre clear
_exptl_crystal_colour_modifier brownish
_exptl_crystal_colour_primary brown
_exptl_crystal_density_diffrn 1.648
_exptl_crystal_description needle
_exptl_crystal_F_000 1066.908
_exptl_crystal_preparation 'DCM:Hexane (1:2)'
_exptl_crystal_size_max 0.051
_exptl_crystal_size_mid 0.037
_exptl_crystal_size_min 0.026
_refine_diff_density_max 0.8103
_refine_diff_density_min -1.0789
_refine_diff_density_rms 0.1232
_refine_ls_d_res_high 0.7597
_refine_ls_d_res_low 7.7831
_refine_ls_goodness_of_fit_ref 1.0978
_refine_ls_hydrogen_treatment constr
_refine_ls_matrix_type full
_refine_ls_number_constraints 72
_refine_ls_number_parameters 532
_refine_ls_number_reflns 10289
_refine_ls_number_restraints 0
_refine_ls_restrained_S_all 1.0978
_refine_ls_R_factor_all 0.0491
_refine_ls_R_factor_gt 0.0325
_refine_ls_shift/su_max 0.0009
_refine_ls_shift/su_mean 0.0000
_refine_ls_structure_factor_coef Fsqd
_refine_ls_weighting_details 'w=1/[\s^2^(Fo^2^)+(0.0247P)^2^+2.1860P] where P=(Fo^2^+2Fc^2^)/3'
_refine_ls_weighting_scheme calc
_refine_ls_wR_factor_gt 0.0717
_refine_ls_wR_factor_ref 0.0817
_reflns_Friedel_coverage 0.0
_reflns_limit_h_max 16
_reflns_limit_h_min -16
_reflns_limit_k_max 16
_reflns_limit_k_min -16
_reflns_limit_l_max 17
_reflns_limit_l_min 0
_reflns_number_gt 8302
_reflns_number_total 10289
_reflns_threshold_expression I>=2u(I)
_cod_data_source_file d2dt00678b2.cif
_cod_data_source_block f1_a
_cod_database_code 7709945
_olex2_refinement_description
;
1. Fixed Uiso
 At 1.2 times of:
  All C(H) groups
 At 1.5 times of:
  All C(H,H,H) groups
2.a Me refined with riding coordinates:
 C01C(H01c,H01d,H01e), C01M(H01o,H01p,H01q)
2.b Aromatic/amide H refined with riding coordinates:
 C00D(H00D), C00G(H00G), C00I(H00I), C00J(H00J), C00L(H00L), C00N(H00N),
 C00P(H00P), C00R(H00R), C00S(H00S), C00V(H00V), C00W(H00W), C00X(H00X),
 C00Y(H00Y), C00Z(H00Z), C011(H011), C013(H013), C016(H016), C017(H017),
 C018(H018), C019(H019), C01A(H01A), C01B(H01B), C01D(H01f), C01E(H01g),
 C01F(H01h), C01G(H01i), C01H(H01j), C01I(H01k), C01J(H01l), C01K(H01m),
 C01L(H01n), C01N(H01r)
;
_olex2_submission_special_instructions 'No special instructions were received'

loop_
_space_group_symop_id
_space_group_symop_operation_xyz
1 x,y,z
2 -x,-y,-z

loop_
_atom_site_label
_atom_site_type_symbol
_atom_site_fract_x
_atom_site_fract_y
_atom_site_fract_z
_atom_site_U_iso_or_equiv
_atom_site_adp_type
_atom_site_occupancy
_atom_site_refinement_flags_posn
Se41 Se 0.65303(2) 0.63234(2) 0.47219(2) 0.02675(7) Uani 1.000000 .
Se31 Se 0.94136(2) 0.63223(2) 0.14262(2) 0.03251(8) Uani 1.000000 .
Se21 Se 0.59200(3) 0.89869(2) 0.36768(2) 0.03289(8) Uani 1.000000 .
Cu01 Cu 0.60006(2) 0.57539(2) 0.25537(2) 0.02004(8) Uani 1.000000 .
Se01 Se 0.65826(3) 0.66010(3) 0.03181(2) 0.04054(9) Uani 1.000000 .
O006 O 0.75087(14) 0.57493(14) 0.27003(14) 0.0238(4) Uani 1.000000 .
O007 O 0.56839(14) 0.72179(14) 0.23386(14) 0.0255(4) Uani 1.000000 .
N21 N 0.60712(17) 0.41998(17) 0.28749(16) 0.0231(5) Uani 1.000000 .
N01 N 0.44809(17) 0.54658(18) 0.22678(16) 0.0238(5) Uani 1.000000 .
C00A C 0.80293(19) 0.64588(19) 0.31076(19) 0.0206(5) Uani 1.000000 .
C00B C 0.5123(2) 0.3757(2) 0.27605(19) 0.0243(5) Uani 1.000000 .
C00C C 0.8961(2) 0.6853(2) 0.2651(2) 0.0240(5) Uani 1.000000 .
C00D C 0.6905(2) 0.3591(2) 0.3167(2) 0.0291(6) Uani 1.000000 .
H00D H 0.7558(2) 0.3887(2) 0.3238(2) 0.0349(7) Uiso 1.000000 R
C00E C 0.4262(2) 0.4442(2) 0.2428(2) 0.0244(6) Uani 1.000000 .
C00F C 0.7742(2) 0.6856(2) 0.4022(2) 0.0221(5) Uani 1.000000 .
C00G C 0.8294(2) 0.7650(2) 0.4403(2) 0.0273(6) Uani 1.000000 .
H00G H 0.8080(2) 0.7897(2) 0.5006(2) 0.0328(7) Uiso 1.000000 R
C00H C 0.6387(2) 0.7866(2) 0.1965(2) 0.0234(5) Uani 1.000000 .
C00I C 0.6763(3) 0.3229(3) 0.5833(2) 0.0412(8) Uani 1.000000 .
H00I H 0.6284(3) 0.2729(3) 0.6052(2) 0.0494(9) Uiso 1.000000 R
C00J C 0.6399(2) 0.4221(2) 0.5494(2) 0.0318(6) Uani 1.000000 .
H00J H 0.5675(2) 0.4384(2) 0.5479(2) 0.0382(8) Uiso 1.000000 R
C00K C 0.7114(2) 0.4972(2) 0.5176(2) 0.0257(6) Uani 1.000000 .
C00L C 0.3704(2) 0.6135(2) 0.1955(2) 0.0297(6) Uani 1.000000 .
H00L H 0.3844(2) 0.6838(2) 0.1846(2) 0.0356(7) Uiso 1.000000 R
C00M C 0.6624(2) 0.8757(2) 0.2451(2) 0.0265(6) Uani 1.000000 .
C00N C 0.7413(2) 0.9419(2) 0.2102(3) 0.0366(7) Uani 1.000000 .
H00N H 0.7563(2) 0.9989(2) 0.2451(3) 0.0440(9) Uiso 1.000000 R
C00O C 0.4978(2) 0.2683(2) 0.2939(2) 0.0320(6) Uani 1.000000 .
C00P C 0.7837(3) 0.2979(2) 0.5848(2) 0.0409(8) Uani 1.000000 .
H00P H 0.8081(3) 0.2310(2) 0.6069(2) 0.0490(9) Uiso 1.000000 R
C00Q C 0.9157(2) 0.8078(2) 0.3901(3) 0.0330(7) Uani 1.000000 .
C00R C 0.9497(2) 0.7648(2) 0.3034(2) 0.0314(6) Uani 1.000000 .
H00R H 1.0096(2) 0.7899(2) 0.2704(2) 0.0377(8) Uiso 1.000000 R
C00S C 0.6826(3) 0.2516(2) 0.3370(2) 0.0369(7) Uani 1.000000 .
H00S H 0.7419(3) 0.2109(2) 0.3585(2) 0.0442(9) Uiso 1.000000 R
C00T C 0.9569(2) 0.4864(2) 0.1850(2) 0.0315(6) Uani 1.000000 .
C00U C 0.3259(2) 0.4053(3) 0.2267(2) 0.0324(7) Uani 1.000000 .
C00V C 0.8192(2) 0.4724(2) 0.5199(2) 0.0311(6) Uani 1.000000 .
H00V H 0.8675(2) 0.5225(2) 0.4991(2) 0.0373(8) Uiso 1.000000 R
C00W C 0.2673(2) 0.5808(3) 0.1782(2) 0.0379(7) Uani 1.000000 .
H00W H 0.2140(2) 0.6292(3) 0.1570(2) 0.0455(9) Uiso 1.000000 R
C00X C 0.3135(3) 0.2952(3) 0.2450(2) 0.0403(8) Uani 1.000000 .
H00X H 0.2474(3) 0.2681(3) 0.2349(2) 0.0484(9) Uiso 1.000000 R
C00Y C 0.5876(3) 0.2063(2) 0.3252(2) 0.0384(7) Uani 1.000000 .
H00Y H 0.5825(3) 0.1347(2) 0.3378(2) 0.0461(9) Uiso 1.000000 R
C00Z C 0.8548(3) 0.3725(3) 0.5534(2) 0.0391(7) Uani 1.000000 .
H00Z H 0.9271(3) 0.3557(3) 0.5547(2) 0.0469(9) Uiso 1.000000 R
C010 C 0.4499(2) 0.9335(2) 0.3213(2) 0.0324(6) Uani 1.000000 .
C011 C 0.3946(3) 0.2302(3) 0.2764(2) 0.0399(8) Uani 1.000000 .
H011 H 0.3837(3) 0.1593(3) 0.2869(2) 0.0479(9) Uiso 1.000000 R
C012 C 0.6928(2) 0.7743(2) 0.1061(2) 0.0308(6) Uani 1.000000 .
C013 C 0.2459(2) 0.4777(3) 0.1928(2) 0.0389(8) Uani 1.000000 .
H013 H 0.1783(2) 0.4557(3) 0.1802(2) 0.0467(9) Uiso 1.000000 R
C014 C 0.7982(3) 0.9243(3) 0.1242(3) 0.0434(8) Uani 1.000000 .
C015 C 0.5204(3) 0.7142(3) -0.0142(2) 0.0386(8) Uani 1.000000 .
C016 C 0.4440(3) 0.6452(3) -0.0359(2) 0.0436(8) Uani 1.000000 .
H016 H 0.4597(3) 0.5741(3) -0.0290(2) 0.0524(10) Uiso 1.000000 R
C017 C 0.9826(2) 0.4495(3) 0.2826(2) 0.0386(7) Uani 1.000000 .
H017 H 0.9890(2) 0.4960(3) 0.3314(2) 0.0464(9) Uiso 1.000000 R
C018 C 0.3762(3) 0.9570(2) 0.3939(3) 0.0417(8) Uani 1.000000 .
H018 H 0.3965(3) 0.9543(2) 0.4608(3) 0.0500(10) Uiso 1.000000 R
C019 C 0.7707(3) 0.8419(3) 0.0716(3) 0.0410(8) Uani 1.000000 .
H019 H 0.8050(3) 0.8314(3) 0.0116(3) 0.0492(10) Uiso 1.000000 R
C01A C 0.9466(3) 0.4162(3) 0.1128(3) 0.0425(8) Uani 1.000000 .
H01A H 0.9269(3) 0.4401(3) 0.0478(3) 0.0510(9) Uiso 1.000000 R
C01B C 0.4185(3) 0.9367(3) 0.2224(3) 0.0404(8) Uani 1.000000 .
H01B H 0.4673(3) 0.9210(3) 0.1734(3) 0.0485(9) Uiso 1.000000 R
C01C C 0.9722(3) 0.8978(3) 0.4309(4) 0.0582(11) Uani 1.000000 .
H01c H 1.0297(3) 0.9178(3) 0.3873(4) 0.0872(17) Uiso 1.000000 R
H01d H 0.9230(3) 0.9559(3) 0.4345(4) 0.0872(17) Uiso 1.000000 R
H01e H 0.9994(3) 0.8763(3) 0.4967(4) 0.0872(17) Uiso 1.000000 R
C01D C 0.3437(3) 0.6821(3) -0.0677(2) 0.0507(10) Uani 1.000000 .
H01f H 0.2924(3) 0.6356(3) -0.0816(2) 0.0609(11) Uiso 1.000000 R
C01E C 0.2412(3) 0.9882(3) 0.2679(4) 0.0561(11) Uani 1.000000 .
H01g H 0.1716(3) 1.0076(3) 0.2500(4) 0.0673(13) Uiso 1.000000 R
C01F C 0.9986(3) 0.3436(3) 0.3077(3) 0.0474(9) Uani 1.000000 .
H01h H 1.0154(3) 0.3191(3) 0.3734(3) 0.0569(10) Uiso 1.000000 R
C01G C 0.3136(3) 0.9632(3) 0.1959(3) 0.0521(9) Uani 1.000000 .
H01i H 0.2924(3) 0.9641(3) 0.1294(3) 0.0625(11) Uiso 1.000000 R
C01H C 0.2727(3) 0.9843(3) 0.3665(3) 0.0510(10) Uani 1.000000 .
H01j H 0.2238(3) 1.0002(3) 0.4153(3) 0.0612(12) Uiso 1.000000 R
C01I C 0.4974(3) 0.8202(3) -0.0269(3) 0.0490(9) Uani 1.000000 .
H01k H 0.5489(3) 0.8671(3) -0.0141(3) 0.0588(11) Uiso 1.000000 R
C01J C 0.9897(3) 0.2748(3) 0.2353(3) 0.0547(10) Uani 1.000000 .
H01l H 1.0000(3) 0.2037(3) 0.2520(3) 0.0656(12) Uiso 1.000000 R
C01K C 0.3204(3) 0.7869(4) -0.0788(3) 0.0574(11) Uani 1.000000 .
H01m H 0.2532(3) 0.8114(4) -0.0999(3) 0.0689(13) Uiso 1.000000 R
C01L C 0.9653(3) 0.3118(3) 0.1374(3) 0.0532(9) Uani 1.000000 .
H01n H 0.9615(3) 0.2656(3) 0.0881(3) 0.0638(11) Uiso 1.000000 R
C01M C 0.8891(3) 0.9935(3) 0.0889(4) 0.0784(16) Uani 1.000000 .
H01o H 0.8969(3) 1.0464(3) 0.1342(4) 0.118(2) Uiso 1.000000 R
H01p H 0.9537(3) 0.9520(3) 0.0875(4) 0.118(2) Uiso 1.000000 R
H01q H 0.8737(3) 1.0256(3) 0.0229(4) 0.118(2) Uiso 1.000000 R
C01N C 0.3965(3) 0.8561(3) -0.0588(3) 0.0596(11) Uani 1.000000 .
H01r H 0.3804(3) 0.9272(3) -0.0667(3) 0.0715(14) Uiso 1.000000 R

loop_
_atom_site_aniso_label
_atom_site_aniso_U_11
_atom_site_aniso_U_22
_atom_site_aniso_U_33
_atom_site_aniso_U_12
_atom_site_aniso_U_13
_atom_site_aniso_U_23
Se41 0.02774(14) 0.02432(14) 0.02783(15) 0.00143(10) 0.00593(11) -0.00129(11)
Se31 0.03178(15) 0.03606(17) 0.02879(16) 0.00691(12) 0.00721(12) -0.00117(12)
Se21 0.04788(18) 0.02220(15) 0.02915(16) 0.00415(12) -0.00355(13) -0.00773(11)
Cu01 0.02000(15) 0.01748(15) 0.02325(16) -0.00045(11) -0.00224(12) -0.00529(12)
Se01 0.04628(19) 0.0470(2) 0.02880(16) 0.02062(15) -0.00902(13) -0.01531(14)
O006 0.0200(9) 0.0224(10) 0.0303(10) -0.0005(7) -0.0024(7) -0.0100(8)
O007 0.0260(9) 0.0182(9) 0.0328(11) -0.0005(7) -0.0002(8) -0.0054(8)
N21 0.0277(11) 0.0196(11) 0.0224(11) -0.0009(9) -0.0042(9) -0.0052(9)
N01 0.0230(11) 0.0266(12) 0.0225(11) -0.0003(9) -0.0002(9) -0.0064(9)
C00A 0.0188(12) 0.0185(12) 0.0244(13) 0.0016(9) -0.0044(10) -0.0024(10)
C00B 0.0312(14) 0.0236(14) 0.0195(13) -0.0054(11) 0.0019(11) -0.0073(10)
C00C 0.0221(13) 0.0256(14) 0.0242(13) 0.0027(10) -0.0003(10) -0.0026(11)
C00D 0.0361(15) 0.0223(14) 0.0294(15) 0.0028(11) -0.0087(12) -0.0062(11)
C00E 0.0251(13) 0.0282(14) 0.0213(13) -0.0058(11) 0.0032(10) -0.0073(11)
C00F 0.0214(12) 0.0206(13) 0.0243(13) -0.0002(10) -0.0017(10) -0.0017(10)
C00G 0.0272(14) 0.0243(14) 0.0315(15) 0.0041(11) -0.0075(11) -0.0101(11)
C00H 0.0250(13) 0.0202(13) 0.0243(13) 0.0043(10) -0.0030(10) -0.0005(10)
C00I 0.063(2) 0.0315(17) 0.0294(16) -0.0124(15) 0.0024(15) 0.0002(13)
C00J 0.0384(16) 0.0334(16) 0.0238(14) -0.0049(13) 0.0024(12) -0.0014(12)
C00K 0.0346(15) 0.0239(14) 0.0193(13) -0.0021(11) 0.0008(11) -0.0048(10)
C00L 0.0261(14) 0.0357(16) 0.0273(15) 0.0031(12) -0.0003(11) -0.0043(12)
C00M 0.0314(14) 0.0183(13) 0.0293(15) 0.0029(11) -0.0022(11) -0.0003(11)
C00N 0.0324(15) 0.0202(14) 0.056(2) -0.0004(12) -0.0054(14) 0.0043(14)
C00O 0.0449(17) 0.0276(15) 0.0248(14) -0.0100(13) 0.0045(12) -0.0057(12)
C00P 0.065(2) 0.0246(16) 0.0315(17) 0.0054(15) -0.0045(15) 0.0013(13)
C00Q 0.0237(14) 0.0239(15) 0.053(2) -0.0013(11) -0.0052(13) -0.0127(13)
C00R 0.0212(13) 0.0235(14) 0.0492(19) -0.0025(11) 0.0008(12) -0.0006(13)
C00S 0.0512(19) 0.0256(15) 0.0336(17) 0.0073(13) -0.0099(14) -0.0052(13)
C00T 0.0228(13) 0.0346(16) 0.0375(17) 0.0036(11) 0.0040(12) -0.0074(13)
C00U 0.0255(14) 0.0441(18) 0.0300(15) -0.0101(12) 0.0050(12) -0.0123(13)
C00V 0.0342(15) 0.0300(16) 0.0281(15) 0.0001(12) 0.0001(12) 0.0018(12)
C00W 0.0233(14) 0.055(2) 0.0362(17) 0.0083(13) -0.0044(12) -0.0095(15)
C00X 0.0367(17) 0.047(2) 0.0400(18) -0.0221(15) 0.0083(14) -0.0121(15)
C00Y 0.062(2) 0.0205(15) 0.0325(16) -0.0020(14) -0.0002(15) -0.0032(12)
C00Z 0.0459(19) 0.0345(17) 0.0351(17) 0.0086(14) -0.0035(14) 0.0033(14)
C010 0.0393(16) 0.0178(14) 0.0403(17) -0.0017(12) 0.0054(13) -0.0035(12)
C011 0.052(2) 0.0313(17) 0.0383(18) -0.0187(15) 0.0067(15) -0.0064(14)
C012 0.0337(15) 0.0310(16) 0.0265(15) 0.0094(12) -0.0025(12) -0.0003(12)
C013 0.0225(14) 0.058(2) 0.0387(18) -0.0078(14) 0.0023(12) -0.0150(16)
C014 0.0331(16) 0.0315(17) 0.062(2) 0.0020(13) 0.0101(15) 0.0161(16)
C015 0.0450(18) 0.050(2) 0.0204(14) 0.0182(15) -0.0062(13) -0.0085(13)
C016 0.051(2) 0.052(2) 0.0268(16) 0.0106(16) -0.0030(14) -0.0045(15)
C017 0.0384(17) 0.0400(18) 0.0369(18) 0.0108(14) 0.0002(14) -0.0045(14)
C018 0.058(2) 0.0246(16) 0.0433(19) -0.0071(14) 0.0154(16) -0.0076(14)
C019 0.0365(17) 0.0429(19) 0.0393(18) 0.0137(14) 0.0078(14) 0.0141(15)
C01A 0.0418(18) 0.048(2) 0.0395(19) -0.0042(15) 0.0017(14) -0.0102(15)
C01B 0.0390(17) 0.0396(19) 0.0430(19) 0.0065(14) 0.0028(14) -0.0090(15)
C01C 0.0345(18) 0.046(2) 0.101(3) -0.0157(16) 0.0041(19) -0.037(2)
C01D 0.044(2) 0.081(3) 0.0271(17) 0.0028(19) -0.0024(14) -0.0073(17)
C01E 0.0352(19) 0.041(2) 0.092(3) -0.0027(15) 0.011(2) -0.007(2)
C01F 0.047(2) 0.045(2) 0.048(2) 0.0141(16) 0.0045(16) -0.0008(17)
C01G 0.0401(19) 0.052(2) 0.065(3) 0.0043(16) -0.0044(17) -0.0105(19)
C01H 0.051(2) 0.0297(18) 0.074(3) -0.0086(15) 0.031(2) -0.0125(17)
C01I 0.054(2) 0.055(2) 0.0387(19) 0.0194(17) -0.0182(16) -0.0133(16)
C01J 0.055(2) 0.034(2) 0.074(3) 0.0080(16) 0.015(2) -0.0043(19)
C01K 0.049(2) 0.085(3) 0.037(2) 0.029(2) -0.0115(16) -0.012(2)
C01L 0.065(2) 0.041(2) 0.057(2) -0.0003(18) -0.0014(19) -0.0199(18)
C01M 0.052(2) 0.046(2) 0.132(5) -0.0032(19) 0.038(3) 0.016(3)
C01N 0.068(3) 0.064(3) 0.046(2) 0.033(2) -0.0225(19) -0.0131(19)

loop_
_atom_type_symbol
_atom_type_scat_dispersion_real
_atom_type_scat_dispersion_imag
_atom_type_scat_Cromer_Mann_a1
_atom_type_scat_Cromer_Mann_a2
_atom_type_scat_Cromer_Mann_a3
_atom_type_scat_Cromer_Mann_a4
_atom_type_scat_Cromer_Mann_b1
_atom_type_scat_Cromer_Mann_b2
_atom_type_scat_Cromer_Mann_b3
_atom_type_scat_Cromer_Mann_b4
_atom_type_scat_Cromer_Mann_c
_atom_type_scat_source
_atom_type_scat_dispersion_source
C 0.00347 0.00161 2.31000 1.02000 1.58860 0.86500 20.84390 10.20750 0.56870 51.65120 0.215599998832 'International Tables Volume C Table 6.1.1.4 (pp. 500-502)' 'Henke, Gullikson and Davis, At. Data and Nucl. Data Tables, 1993, 54, 2'
H 0.00000 0.00000 0.49300 0.32291 0.14019 0.04081 10.51090 26.12570 3.14236 57.79970 0.0030380000826 'International Tables Volume C Table 6.1.1.4 (pp. 500-502)' 'Henke, Gullikson and Davis, At. Data and Nucl. Data Tables, 1993, 54, 2'
O 0.01158 0.00611 3.04850 2.28680 1.54630 0.86700 13.27710 5.70110 0.32390 32.90890 0.250800013542 'International Tables Volume C Table 6.1.1.4 (pp. 500-502)' 'Henke, Gullikson and Davis, At. Data and Nucl. Data Tables, 1993, 54, 2'
N 0.00653 0.00323 12.21260 3.13220 2.01250 1.16630 0.00570 9.89330 28.99750 0.58260 -11.5290002823 'International Tables Volume C Table 6.1.1.4 (pp. 500-502)' 'Henke, Gullikson and Davis, At. Data and Nucl. Data Tables, 1993, 54, 2'
Cu 0.34125 1.28947 13.33800 7.16760 5.61580 1.67350 3.58280 0.24700 11.39660 64.81260 1.19099998474 'International Tables Volume C Table 6.1.1.4 (pp. 500-502)' 'Henke, Gullikson and Davis, At. Data and Nucl. Data Tables, 1993, 54, 2'
Se -0.08110 2.30834 17.00060 5.81960 3.97310 4.35430 2.40980 0.27260 15.23720 43.81630 2.84089994431 'International Tables Volume C Table 6.1.1.4 (pp. 500-502)' 'Henke, Gullikson and Davis, At. Data and Nucl. Data Tables, 1993, 54, 2'

loop_
_geom_angle_atom_site_label_1
_geom_angle_atom_site_label_2
_geom_angle_atom_site_label_3
_geom_angle
_geom_angle_site_symmetry_1
_geom_angle_site_symmetry_3
_geom_angle_publ_flag
C00K Se41 C00F 98.56(11) . . ?
C00T Se31 C00C 100.38(12) . . ?
C010 Se21 C00M 101.30(12) . . ?
O007 Cu01 O006 100.43(8) . . ?
N21 Cu01 O006 88.65(8) . . ?
N21 Cu01 O007 169.88(9) . . ?
N01 Cu01 O006 167.54(8) . . ?
N01 Cu01 O007 90.13(9) . . ?
N01 Cu01 N21 81.41(9) . . ?
C015 Se01 C012 96.95(13) . . ?
C00A O006 Cu01 125.05(16) . . ?
C00H O007 Cu01 121.70(16) . . ?
C00B N21 Cu01 112.91(18) . . ?
C00D N21 Cu01 128.40(19) . . ?
C00D N21 C00B 118.7(2) . . ?
C00E N01 Cu01 113.13(17) . . ?
C00L N01 Cu01 128.4(2) . . ?
C00L N01 C00E 118.5(2) . . ?
C00C C00A O006 120.4(2) . . ?
C00F C00A O006 123.8(2) . . ?
C00F C00A C00C 115.8(2) . . ?
C00E C00B N21 116.4(2) . . ?
C00O C00B N21 123.2(3) . . ?
C00O C00B C00E 120.4(3) . . ?
C00A C00C Se31 117.96(19) . . ?
C00R C00C Se31 120.2(2) . . ?
C00R C00C C00A 121.7(3) . . ?
H00D C00D N21 119.16(16) . . ?
C00S C00D N21 121.7(3) . . ?
C00S C00D H00D 119.16(18) . . ?
C00B C00E N01 116.2(2) . . ?
C00U C00E N01 123.4(3) . . ?
C00U C00E C00B 120.4(3) . . ?
C00A C00F Se41 118.74(19) . . ?
C00G C00F Se41 119.6(2) . . ?
C00G C00F C00A 121.6(2) . . ?
H00G C00G C00F 119.34(16) . . ?
C00Q C00G C00F 121.3(3) . . ?
C00Q C00G H00G 119.34(17) . . ?
C00M C00H O007 120.8(2) . . ?
C012 C00H O007 123.2(2) . . ?
C012 C00H C00M 115.9(3) . . ?
C00J C00I H00I 119.9(2) . . ?
C00P C00I H00I 119.89(19) . . ?
C00P C00I C00J 120.2(3) . . ?
H00J C00J C00I 120.0(2) . . ?
C00K C00J C00I 120.0(3) . . ?
C00K C00J H00J 120.00(18) . . ?
C00J C00K Se41 116.8(2) . . ?
C00V C00K Se41 123.4(2) . . ?
C00V C00K C00J 119.8(3) . . ?
H00L C00L N01 119.19(16) . . ?
C00W C00L N01 121.6(3) . . ?
C00W C00L H00L 119.19(19) . . ?
C00H C00M Se21 118.6(2) . . ?
C00N C00M Se21 119.5(2) . . ?
C00N C00M C00H 121.7(3) . . ?
H00N C00N C00M 119.47(19) . . ?
C014 C00N C00M 121.1(3) . . ?
C014 C00N H00N 119.47(19) . . ?
C00Y C00O C00B 116.6(3) . . ?
C011 C00O C00B 118.2(3) . . ?
C011 C00O C00Y 125.2(3) . . ?
H00P C00P C00I 120.09(19) . . ?
C00Z C00P C00I 119.8(3) . . ?
C00Z C00P H00P 120.1(2) . . ?
C00R C00Q C00G 117.8(3) . . ?
C01C C00Q C00G 120.4(3) . . ?
C01C C00Q C00R 121.7(3) . . ?
C00Q C00R C00C 121.4(3) . . ?
H00R C00R C00C 119.30(17) . . ?
H00R C00R C00Q 119.30(16) . . ?
H00S C00S C00D 119.96(18) . . ?
C00Y C00S C00D 120.1(3) . . ?
C00Y C00S H00S 119.96(19) . . ?
C017 C00T Se31 122.7(2) . . ?
C01A C00T Se31 117.8(2) . . ?
C01A C00T C017 119.4(3) . . ?
C00X C00U C00E 118.0(3) . . ?
C013 C00U C00E 116.8(3) . . ?
C013 C00U C00X 125.2(3) . . ?
H00V C00V C00K 120.16(17) . . ?
C00Z C00V C00K 119.7(3) . . ?
C00Z C00V H00V 120.16(19) . . ?
H00W C00W C00L 120.07(19) . . ?
C013 C00W C00L 119.9(3) . . ?
C013 C00W H00W 120.07(18) . . ?
H00X C00X C00U 119.10(18) . . ?
C011 C00X C00U 121.8(3) . . ?
C011 C00X H00X 119.10(18) . . ?
C00S C00Y C00O 119.7(3) . . ?
H00Y C00Y C00O 120.13(18) . . ?
H00Y C00Y C00S 120.13(19) . . ?
C00V C00Z C00P 120.5(3) . . ?
H00Z C00Z C00P 119.8(2) . . ?
H00Z C00Z C00V 119.76(19) . . ?
C018 C010 Se21 116.4(3) . . ?
C01B C010 Se21 124.2(2) . . ?
C01B C010 C018 119.4(3) . . ?
C00X C011 C00O 121.2(3) . . ?
H011 C011 C00O 119.42(19) . . ?
H011 C011 C00X 119.42(18) . . ?
C00H C012 Se01 118.3(2) . . ?
C019 C012 Se01 120.3(2) . . ?
C019 C012 C00H 121.4(3) . . ?
C00W C013 C00U 119.9(3) . . ?
H013 C013 C00U 120.06(18) . . ?
H013 C013 C00W 120.06(18) . . ?
C019 C014 C00N 118.0(3) . . ?
C01M C014 C00N 121.1(4) . . ?
C01M C014 C019 120.9(4) . . ?
C016 C015 Se01 119.1(3) . . ?
C01I C015 Se01 121.2(3) . . ?
C01I C015 C016 119.7(3) . . ?
H016 C016 C015 119.9(2) . . ?
C01D C016 C015 120.2(4) . . ?
C01D C016 H016 119.9(2) . . ?
H017 C017 C00T 119.87(19) . . ?
C01F C017 C00T 120.3(3) . . ?
C01F C017 H017 119.9(2) . . ?
H018 C018 C010 120.0(2) . . ?
C01H C018 C010 119.9(3) . . ?
C01H C018 H018 120.0(2) . . ?
C014 C019 C012 121.6(3) . . ?
H019 C019 C012 119.2(2) . . ?
H019 C019 C014 119.18(19) . . ?
H01A C01A C00T 119.9(2) . . ?
C01L C01A C00T 120.2(3) . . ?
C01L C01A H01A 119.9(2) . . ?
H01B C01B C010 119.97(19) . . ?
C01G C01B C010 120.1(3) . . ?
C01G C01B H01B 120.0(2) . . ?
H01c C01C C00Q 109.5 . . ?
H01d C01C C00Q 109.5 . . ?
H01d C01C H01c 109.5 . . ?
H01e C01C C00Q 109.5 . . ?
H01e C01C H01c 109.5 . . ?
H01e C01C H01d 109.5 . . ?
H01f C01D C016 119.9(2) . . ?
C01K C01D C016 120.1(4) . . ?
C01K C01D H01f 119.9(2) . . ?
C01G C01E H01g 120.3(3) . . ?
C01H C01E H01g 120.3(2) . . ?
C01H C01E C01G 119.4(4) . . ?
H01h C01F C017 120.0(2) . . ?
C01J C01F C017 119.9(4) . . ?
C01J C01F H01h 120.0(2) . . ?
C01E C01G C01B 120.3(4) . . ?
H01i C01G C01B 119.8(2) . . ?
H01i C01G C01E 119.8(3) . . ?
C01E C01H C018 120.9(3) . . ?
H01j C01H C018 119.6(2) . . ?
H01j C01H C01E 119.6(2) . . ?
H01k C01I C015 120.3(2) . . ?
C01N C01I C015 119.5(4) . . ?
C01N C01I H01k 120.3(3) . . ?
H01l C01J C01F 120.1(2) . . ?
C01L C01J C01F 119.8(4) . . ?
C01L C01J H01l 120.1(2) . . ?
H01m C01K C01D 120.0(2) . . ?
C01N C01K C01D 120.1(3) . . ?
C01N C01K H01m 120.0(2) . . ?
C01J C01L C01A 120.4(3) . . ?
H01n C01L C01A 119.8(2) . . ?
H01n C01L C01J 119.8(2) . . ?
H01o C01M C014 109.5 . . ?
H01p C01M C014 109.5 . . ?
H01p C01M H01o 109.5 . . ?
H01q C01M C014 109.5 . . ?
H01q C01M H01o 109.5 . . ?
H01q C01M H01p 109.5 . . ?
C01K C01N C01I 120.4(4) . . ?
H01r C01N C01I 119.8(3) . . ?
H01r C01N C01K 119.8(2) . . ?

loop_
_geom_bond_atom_site_label_1
_geom_bond_atom_site_label_2
_geom_bond_distance
_geom_bond_site_symmetry_2
_geom_bond_publ_flag
Se41 C00F 1.912(3) . ?
Se41 C00K 1.919(3) . ?
Se31 C00C 1.911(3) . ?
Se31 C00T 1.922(3) . ?
Se21 C00M 1.906(3) . ?
Se21 C010 1.923(3) . ?
Cu01 O006 1.9134(17) . ?
Cu01 O007 1.9150(18) . ?
Cu01 N21 2.015(2) . ?
Cu01 N01 2.011(2) . ?
Se01 C012 1.912(3) . ?
Se01 C015 1.932(3) . ?
O006 C00A 1.304(3) . ?
O007 C00H 1.311(3) . ?
N21 C00B 1.360(3) . ?
N21 C00D 1.328(3) . ?
N01 C00E 1.360(4) . ?
N01 C00L 1.326(3) . ?
C00A C00C 1.416(4) . ?
C00A C00F 1.410(4) . ?
C00B C00E 1.422(4) . ?
C00B C00O 1.405(4) . ?
C00C C00R 1.384(4) . ?
C00D H00D 0.9300 . ?
C00D C00S 1.399(4) . ?
C00E C00U 1.403(4) . ?
C00F C00G 1.393(4) . ?
C00G H00G 0.9300 . ?
C00G C00Q 1.387(4) . ?
C00H C00M 1.412(4) . ?
C00H C012 1.408(4) . ?
C00I H00I 0.9300 . ?
C00I C00J 1.383(4) . ?
C00I C00P 1.382(5) . ?
C00J H00J 0.9300 . ?
C00J C00K 1.390(4) . ?
C00K C00V 1.386(4) . ?
C00L H00L 0.9300 . ?
C00L C00W 1.408(4) . ?
C00M C00N 1.391(4) . ?
C00N H00N 0.9300 . ?
C00N C014 1.388(5) . ?
C00O C00Y 1.406(5) . ?
C00O C011 1.437(4) . ?
C00P H00P 0.9300 . ?
C00P C00Z 1.379(5) . ?
C00Q C00R 1.391(4) . ?
C00Q C01C 1.526(4) . ?
C00R H00R 0.9300 . ?
C00S H00S 0.9300 . ?
C00S C00Y 1.368(5) . ?
C00T C017 1.385(4) . ?
C00T C01A 1.391(4) . ?
C00U C00X 1.437(5) . ?
C00U C013 1.399(5) . ?
C00V H00V 0.9300 . ?
C00V C00Z 1.387(4) . ?
C00W H00W 0.9300 . ?
C00W C013 1.365(5) . ?
C00X H00X 0.9300 . ?
C00X C011 1.343(5) . ?
C00Y H00Y 0.9300 . ?
C00Z H00Z 0.9300 . ?
C010 C018 1.389(4) . ?
C010 C01B 1.380(5) . ?
C011 H011 0.9300 . ?
C012 C019 1.391(4) . ?
C013 H013 0.9300 . ?
C014 C019 1.381(5) . ?
C014 C01M 1.529(5) . ?
C015 C016 1.385(5) . ?
C015 C01I 1.385(5) . ?
C016 H016 0.9300 . ?
C016 C01D 1.389(5) . ?
C017 H017 0.9300 . ?
C017 C01F 1.387(5) . ?
C018 H018 0.9300 . ?
C018 C01H 1.381(5) . ?
C019 H019 0.9300 . ?
C01A H01A 0.9300 . ?
C01A C01L 1.372(5) . ?
C01B H01B 0.9300 . ?
C01B C01G 1.393(5) . ?
C01C H01c 0.9600 . ?
C01C H01d 0.9600 . ?
C01C H01e 0.9600 . ?
C01D H01f 0.9300 . ?
C01D C01K 1.370(6) . ?
C01E H01g 0.9300 . ?
C01E C01G 1.378(5) . ?
C01E C01H 1.376(6) . ?
C01F H01h 0.9300 . ?
C01F C01J 1.379(5) . ?
C01G H01i 0.9300 . ?
C01H H01j 0.9300 . ?
C01I H01k 0.9300 . ?
C01I C01N 1.394(5) . ?
C01J H01l 0.9300 . ?
C01J C01L 1.387(6) . ?
C01K H01m 0.9300 . ?
C01K C01N 1.378(6) . ?
C01L H01n 0.9300 . ?
C01M H01o 0.9600 . ?
C01M H01p 0.9600 . ?
C01M H01q 0.9600 . ?
C01N H01r 0.9300 . ?
